data_1507132
loop_
_publ_author_name
'Harrington, Laura E.'
'Britten, James F.'
'McGlinchey, Michael J.'

_publ_contact_author 'M. J. McGlinchey'
_publ_section_title
;
 Dimerization of 9-phenylethynylfluorene to di-indeno-naphthacene and
 dispiro-[fluorene-dihydronaphthacene-fluorene]: an X-ray crystallographic
 and NMR study.
;
_journal_issue 5
_journal_name_full 'Organic letters'
_journal_page_first 787
_journal_page_last 790
_journal_paper_doi 10.1021/ol049967o
_journal_volume 6
_journal_year 2004
_chemical_formula_moiety 'C42 H26, C42 H24 O2'
_chemical_formula_sum 'C84 H50 O2'
_chemical_formula_weight '530.20; 560.18'
_chemical_melting_point 250-253;261-264
_chemical_name_systematic
; 
 ? 
;
_space_group_IT_number 2
_symmetry_cell_setting triclinic
_symmetry_space_group_name_Hall '-P 1'
_symmetry_space_group_name_H-M 'P -1'
_atom_sites_solution_hydrogens geom
_atom_sites_solution_primary direct
_atom_sites_solution_secondary difmap
_audit_creation_method SHELXL-97
_cell_angle_alpha 90.044(8)
_cell_angle_beta 98.388(9)
_cell_angle_gamma 111.731(7)
_cell_formula_units_Z 2
_cell_length_a 10.337(4)
_cell_length_b 10.796(4)
_cell_length_c 26.783(10)
_cell_measurement_reflns_used 5748
_cell_measurement_temperature 173(2)
_cell_measurement_theta_max 20.83
_cell_measurement_theta_min 1.54
_cell_volume 2741.9(18)
_computing_cell_refinement SAINT
_computing_data_collection SMART
_computing_data_reduction SAINT
_computing_molecular_graphics XP
_computing_publication_material XCIF
_computing_structure_refinement 'SHELXL-97 (Sheldrick, 1997)'
_computing_structure_solution 'SHELXS-97 (Sheldrick, 1990)'
_diffrn_ambient_temperature 173(2)
_diffrn_measured_fraction_theta_full 0.997
_diffrn_measured_fraction_theta_max 0.997
_diffrn_measurement_device_type CCD
_diffrn_measurement_method 'phi and omega scans'
_diffrn_radiation_monochromator graphite
_diffrn_radiation_source 'rotating anode'
_diffrn_radiation_type MoK\a
_diffrn_radiation_wavelength 0.71073
_diffrn_reflns_av_R_equivalents 0.2134
_diffrn_reflns_av_sigmaI/netI 0.3524
_diffrn_reflns_limit_h_max 10
_diffrn_reflns_limit_h_min -10
_diffrn_reflns_limit_k_max 10
_diffrn_reflns_limit_k_min -10
_diffrn_reflns_limit_l_max 25
_diffrn_reflns_limit_l_min -26
_diffrn_reflns_number 14269
_diffrn_reflns_theta_full 20.83
_diffrn_reflns_theta_max 20.83
_diffrn_reflns_theta_min 1.54
_exptl_absorpt_coefficient_mu 0.077
_exptl_absorpt_correction_T_max 1.8197
_exptl_absorpt_correction_T_min 1.0000
_exptl_absorpt_correction_type empirical
_exptl_absorpt_process_details SADABS
_exptl_crystal_colour yellow
_exptl_crystal_density_diffrn 1.322
_exptl_crystal_density_method 'not measured'
_exptl_crystal_description chunk
_exptl_crystal_F_000 1140
_exptl_crystal_size_max .05
_exptl_crystal_size_mid .10
_exptl_crystal_size_min .12
_refine_diff_density_max 0.268
_refine_diff_density_min -0.257
_refine_diff_density_rms 0.057
_refine_ls_extinction_coef 0.0045(4)
_refine_ls_extinction_expression Fc^*^=kFc[1+0.001xFc^2^\l^3^/sin(2\q)]^-1/4^
_refine_ls_extinction_method SHELXL
_refine_ls_goodness_of_fit_ref 0.920
_refine_ls_hydrogen_treatment mixed
_refine_ls_matrix_type full
_refine_ls_number_parameters 776
_refine_ls_number_reflns 5748
_refine_ls_number_restraints 660
_refine_ls_restrained_S_all 0.869
_refine_ls_R_factor_all 0.2649
_refine_ls_R_factor_gt 0.0794
_refine_ls_shift/su_max 0.019
_refine_ls_shift/su_mean 0.003
_refine_ls_structure_factor_coef Fsqd
_refine_ls_weighting_details 'calc w=1/[\s^2^(Fo^2^)+(0.0222P)^2^+0.0000P] where P=(Fo^2^+2Fc^2^)/3'
_refine_ls_weighting_scheme calc
_refine_ls_wR_factor_gt 0.0910
_refine_ls_wR_factor_ref 0.1336
_reflns_number_gt 1943
_reflns_number_total 5748
_reflns_threshold_expression >2sigma(I)
_cod_data_source_file ol049967osi20040105_015431.cif
_cod_data_source_block 4&5
_cod_depositor_comments
;
The following automatic conversions were performed:

'_symmetry_cell_setting' value 'Triclinic' changed to 'triclinic'
according to /home/saulius/struct/CIF-dictionaries/cif_core.dic
dictionary named 'cif_core.dic' version 2.4.1 from 2010-06-29.

Automatic conversion script
Id: cif_fix_values 1715 2011-07-08 13:25:40Z adriana 
;
_cod_original_sg_symbol_H-M P-1
_cod_database_code 1507132

loop_
_symmetry_equiv_pos_as_xyz
'x, y, z'
'-x, -y, -z'

loop_
_atom_site_label
_atom_site_type_symbol
_atom_site_fract_x
_atom_site_fract_y
_atom_site_fract_z
_atom_site_U_iso_or_equiv
_atom_site_adp_type
_atom_site_occupancy
_atom_site_symmetry_multiplicity
_atom_site_calc_flag
_atom_site_refinement_flags
O1 O 0.8378(6) 0.2868(6) 0.0763(2) 0.0409(19) Uani 1 1 d .
C1 C 0.2523(9) 0.7140(10) 0.3957(3) 0.034(3) Uani 1 1 d U
H1A H 0.1723 0.6992 0.4119 0.041 Uiso 1 1 calc R
O2 O 0.8997(6) 0.4337(7) 0.0646(2) 0.050(2) Uani 1 1 d .
C2 C 0.3336(10) 0.8409(10) 0.3855(4) 0.043(3) Uani 1 1 d U
H2A H 0.3091 0.9136 0.3945 0.052 Uiso 1 1 calc R
C3 C 0.4500(9) 0.8644(9) 0.3626(3) 0.040(3) Uani 1 1 d U
H3A H 0.5067 0.9532 0.3564 0.049 Uiso 1 1 calc R
C4A C 0.4085(9) 0.6303(10) 0.3584(3) 0.033(3) Uani 1 1 d U
C4 C 0.4853(9) 0.7592(10) 0.3484(3) 0.032(3) Uani 1 1 d U
H4A H 0.5642 0.7766 0.3314 0.039 Uiso 1 1 calc R
C5 C 0.4498(9) 0.5131(9) 0.3465(3) 0.027(3) Uani 1 1 d U
C5B C 0.5202(9) 0.5312(9) 0.2988(4) 0.028(3) Uani 1 1 d U
C5A C 0.3283(9) 0.3760(9) 0.3450(3) 0.025(3) Uani 1 1 d U
C6A C 0.2193(9) 0.1367(10) 0.3173(4) 0.034(3) Uani 1 1 d U
C6 C 0.3253(9) 0.2677(10) 0.3177(3) 0.039(3) Uani 1 1 d U
H6A H 0.3978 0.2800 0.2979 0.047 Uiso 1 1 calc R
C7 C 0.2132(9) 0.0328(10) 0.2845(3) 0.041(3) Uani 1 1 d U
H7A H 0.2797 0.0499 0.2619 0.049 Uiso 1 1 calc R
C8 C 0.1106(10) -0.0963(10) 0.2845(4) 0.045(3) Uani 1 1 d U
H8A H 0.1091 -0.1664 0.2627 0.054 Uiso 1 1 calc R
C9 C 0.0134(10) -0.1197(10) 0.3161(4) 0.050(3) Uani 1 1 d U
H9A H -0.0557 -0.2070 0.3166 0.060 Uiso 1 1 calc R
C10A C 0.1179(9) 0.1113(9) 0.3495(3) 0.022(2) Uani 1 1 d U
C10 C 0.0145(9) -0.0179(10) 0.3474(3) 0.033(3) Uani 1 1 d U
H10A H -0.0567 -0.0357 0.3681 0.040 Uiso 1 1 calc R
C11 C 0.1231(9) 0.2198(9) 0.3863(3) 0.027(3) Uani 1 1 d U
C11A C 0.2161(9) 0.3626(10) 0.3743(3) 0.025(3) Uani 1 1 d U
C12A C 0.2873(10) 0.6046(9) 0.3821(3) 0.028(3) Uani 1 1 d U
C12 C 0.1987(8) 0.4700(9) 0.3906(3) 0.027(3) Uani 1 1 d U
H12A H 0.1234 0.4579 0.4091 0.033 Uiso 1 1 calc R
C12B C -0.0240(9) 0.2117(9) 0.3940(4) 0.029(3) Uani 1 1 d U
C13 C 0.4623(9) 0.5435(9) 0.2507(4) 0.044(3) Uani 1 1 d U
H13A H 0.3686 0.5411 0.2437 0.053 Uiso 1 1 calc R
C14 C 0.5428(10) 0.5597(9) 0.2122(4) 0.053(3) Uani 1 1 d U
H14A H 0.5048 0.5682 0.1785 0.064 Uiso 1 1 calc R
C15 C 0.6792(11) 0.5634(10) 0.2237(4) 0.050(3) Uani 1 1 d U
H15A H 0.7328 0.5736 0.1969 0.060 Uiso 1 1 calc R
C16A C 0.6589(9) 0.5384(9) 0.3114(4) 0.032(3) Uani 1 1 d U
C16B C 0.6918(9) 0.5296(9) 0.3658(3) 0.027(3) Uani 1 1 d U
C16 C 0.7413(9) 0.5531(9) 0.2715(4) 0.045(3) Uani 1 1 d U
H16A H 0.8350 0.5556 0.2780 0.054 Uiso 1 1 calc R
C17 C 0.8142(9) 0.5322(9) 0.3956(4) 0.044(3) Uani 1 1 d U
H17A H 0.8951 0.5411 0.3808 0.053 Uiso 1 1 calc R
C18 C 0.8175(10) 0.5218(9) 0.4462(4) 0.048(3) Uani 1 1 d U
H18A H 0.9028 0.5287 0.4670 0.058 Uiso 1 1 calc R
C19 C 0.6964(10) 0.5011(8) 0.4681(3) 0.040(3) Uani 1 1 d U
H19A H 0.6985 0.4878 0.5032 0.048 Uiso 1 1 calc R
C20A C 0.5699(8) 0.5118(9) 0.3880(4) 0.028(3) Uani 1 1 d U
C20 C 0.5729(9) 0.4998(9) 0.4386(4) 0.035(3) Uani 1 1 d U
H20A H 0.4924 0.4906 0.4536 0.043 Uiso 1 1 calc R
C21 C -0.1293(9) 0.2195(8) 0.3573(4) 0.044(3) Uani 1 1 d U
H21A H -0.1145 0.2315 0.3232 0.053 Uiso 1 1 calc R
C22 C -0.2570(11) 0.2094(10) 0.3712(5) 0.062(4) Uani 1 1 d U
H22A H -0.3294 0.2172 0.3466 0.075 Uiso 1 1 calc R
C23 C -0.2788(11) 0.1882(10) 0.4201(5) 0.057(4) Uani 1 1 d U
H23A H -0.3673 0.1803 0.4287 0.069 Uiso 1 1 calc R
C24A C -0.0458(10) 0.1904(9) 0.4437(4) 0.040(3) Uani 1 1 d U
C24B C 0.0812(11) 0.1799(10) 0.4710(4) 0.044(3) Uani 1 1 d U
C24 C -0.1761(11) 0.1778(9) 0.4578(4) 0.053(3) Uani 1 1 d U
H24A H -0.1930 0.1627 0.4916 0.063 Uiso 1 1 calc R
C25 C 0.1127(11) 0.1584(10) 0.5224(4) 0.059(3) Uani 1 1 d U
H25A H 0.0465 0.1488 0.5447 0.070 Uiso 1 1 calc R
C26 C 0.2423(13) 0.1516(9) 0.5395(4) 0.056(3) Uani 1 1 d U
H26A H 0.2642 0.1367 0.5741 0.068 Uiso 1 1 calc R
C27 C 0.3402(10) 0.1655(10) 0.5087(4) 0.052(3) Uani 1 1 d U
H27A H 0.4273 0.1583 0.5220 0.063 Uiso 1 1 calc R
C28A C 0.1825(10) 0.1967(9) 0.4404(3) 0.034(3) Uani 1 1 d U
C28 C 0.3140(10) 0.1902(9) 0.4574(4) 0.042(3) Uani 1 1 d U
H28A H 0.3818 0.2019 0.4356 0.051 Uiso 1 1 calc R
C29 C 1.0460(9) 0.5993(9) 0.1872(4) 0.030(3) Uani 1 1 d U
H29A H 1.0823 0.6922 0.1821 0.036 Uiso 1 1 calc R
C30 C 1.0966(9) 0.5505(9) 0.2306(4) 0.036(3) Uani 1 1 d U
H30A H 1.1667 0.6118 0.2553 0.043 Uiso 1 1 calc R
C31B C 0.8776(9) 0.1766(11) 0.1936(4) 0.033(3) Uani 1 1 d U
C31A C 0.9494(10) 0.3246(11) 0.2030(4) 0.035(3) Uani 1 1 d U
C31 C 1.0479(9) 0.4140(10) 0.2394(4) 0.038(3) Uani 1 1 d U
H31A H 1.0821 0.3836 0.2699 0.045 Uiso 1 1 calc R
C32 C 0.8865(9) 0.0707(11) 0.2212(4) 0.044(3) Uani 1 1 d U
H32A H 0.9469 0.0878 0.2529 0.052 Uiso 1 1 calc R
C33 C 0.8078(10) -0.0603(10) 0.2029(4) 0.045(3) Uani 1 1 d U
H33A H 0.8134 -0.1320 0.2225 0.054 Uiso 1 1 calc R
C34 C 0.7204(9) -0.0873(10) 0.1559(4) 0.038(3) Uani 1 1 d U
H34A H 0.6682 -0.1771 0.1434 0.046 Uiso 1 1 calc R
C35C C 0.6593(9) 0.3234(10) 0.1178(3) 0.032(3) Uani 1 1 d U
C35B C 0.7873(9) 0.2786(10) 0.1257(4) 0.028(3) Uani 1 1 d U
C35A C 0.7841(10) 0.1467(10) 0.1461(4) 0.027(3) Uani 1 1 d U
C35 C 0.7101(9) 0.0183(10) 0.1274(4) 0.039(3) Uani 1 1 d U
H35A H 0.6519 0.0006 0.0953 0.047 Uiso 1 1 calc R
C36A C 0.4241(9) 0.3104(10) 0.1174(3) 0.027(3) Uani 1 1 d U
C36C C 0.4904(10) 0.1244(12) 0.1566(4) 0.039(3) Uani 1 1 d U
C36 C 0.5287(9) 0.2527(9) 0.1297(3) 0.029(3) Uani 1 1 d U
C36B C 0.4606(10) 0.4252(10) 0.0930(3) 0.033(3) Uani 1 1 d U
C37 C 0.2816(9) 0.2524(9) 0.1293(3) 0.044(3) Uani 1 1 d U
H37A H 0.2526 0.1723 0.1467 0.053 Uiso 1 1 calc R
C38 C 0.1886(10) 0.3166(11) 0.1149(4) 0.052(3) Uani 1 1 d U
H38A H 0.0944 0.2778 0.1215 0.063 Uiso 1 1 calc R
C39A C 0.3623(11) 0.4897(10) 0.0790(4) 0.040(3) Uani 1 1 d U
C39 C 0.2309(10) 0.4364(11) 0.0911(4) 0.045(3) Uani 1 1 d U
H39A H 0.1672 0.4810 0.0833 0.053 Uiso 1 1 calc R
C39B C 0.4394(10) 0.6098(11) 0.0547(4) 0.037(3) Uani 1 1 d U
C40 C 0.3892(9) 0.7036(10) 0.0316(4) 0.044(3) Uani 1 1 d U
H40A H 0.2953 0.6972 0.0323 0.052 Uiso 1 1 calc R
C41 C 0.4818(10) 0.8074(9) 0.0074(3) 0.043(3) Uani 1 1 d U
H41A H 0.4516 0.8737 -0.0078 0.052 Uiso 1 1 calc R
C42 C 0.6176(9) 0.8128(9) 0.0057(3) 0.038(3) Uani 1 1 d U
H42A H 0.6784 0.8832 -0.0110 0.046 Uiso 1 1 calc R
C43C C 0.7034(9) 0.4566(10) 0.0967(3) 0.029(3) Uani 1 1 d U
C43B C 0.5987(9) 0.5026(10) 0.0813(3) 0.032(3) Uani 1 1 d U
C43 C 0.6681(10) 0.7195(10) 0.0275(3) 0.040(3) Uani 1 1 d U
H43A H 0.7598 0.7232 0.0244 0.049 Uiso 1 1 calc R
C43A C 0.5804(10) 0.6202(10) 0.0541(3) 0.031(3) Uani 1 1 d U
C44B C 0.8962(9) 0.3771(11) 0.1628(4) 0.032(3) Uani 1 1 d U
C44C C 0.9335(9) 0.6596(11) 0.0820(4) 0.035(3) Uani 1 1 d U
C44 C 0.8642(10) 0.5206(10) 0.0978(4) 0.038(3) Uani 1 1 d U
C44A C 0.9406(10) 0.5096(11) 0.1511(4) 0.027(3) Uani 1 1 d U
C45 C 0.5461(9) 0.1235(11) 0.2065(4) 0.042(3) Uani 1 1 d U
H45A H 0.6091 0.2044 0.2244 0.050 Uiso 1 1 calc R
C46 C 0.5096(11) 0.0024(12) 0.2311(4) 0.060(4) Uani 1 1 d U
H46A H 0.5480 0.0009 0.2654 0.072 Uiso 1 1 calc R
C47 C 0.4178(10) -0.1135(11) 0.2046(5) 0.050(3) Uani 1 1 d U
H47A H 0.3937 -0.1951 0.2210 0.061 Uiso 1 1 calc R
C48 C 0.3599(10) -0.1145(11) 0.1550(5) 0.055(3) Uani 1 1 d U
H48A H 0.2971 -0.1955 0.1372 0.066 Uiso 1 1 calc R
C49 C 0.3946(10) 0.0032(11) 0.1318(4) 0.043(3) Uani 1 1 d U
H49A H 0.3527 0.0034 0.0978 0.051 Uiso 1 1 calc R
C50 C 0.9339(9) 0.7661(10) 0.1117(4) 0.039(3) Uani 1 1 d U
H50A H 0.8939 0.7479 0.1420 0.047 Uiso 1 1 calc R
C51 C 0.9906(8) 0.8971(10) 0.0987(4) 0.038(3) Uani 1 1 d U
H51A H 0.9859 0.9671 0.1189 0.045 Uiso 1 1 calc R
C52 C 1.0550(8) 0.9257(10) 0.0552(4) 0.043(3) Uani 1 1 d U
H52A H 1.0981 1.0155 0.0466 0.051 Uiso 1 1 calc R
C53 C 1.0553(9) 0.8210(12) 0.0248(4) 0.048(3) Uani 1 1 d U
H53A H 1.0968 0.8392 -0.0051 0.057 Uiso 1 1 calc R
C54 C 0.9949(9) 0.6899(11) 0.0382(4) 0.038(3) Uani 1 1 d U
H54A H 0.9955 0.6194 0.0171 0.046 Uiso 1 1 calc R

loop_
_atom_site_aniso_label
_atom_site_aniso_U_11
_atom_site_aniso_U_22
_atom_site_aniso_U_33
_atom_site_aniso_U_23
_atom_site_aniso_U_13
_atom_site_aniso_U_12
O1 0.052(5) 0.043(5) 0.033(5) 0.008(4) 0.013(4) 0.022(4)
C1 0.034(7) 0.032(7) 0.031(7) 0.013(7) 0.005(5) 0.007(6)
O2 0.061(5) 0.066(6) 0.031(5) 0.002(5) 0.005(4) 0.032(5)
C2 0.049(8) 0.028(8) 0.047(8) -0.007(7) 0.001(6) 0.011(7)
C3 0.045(7) 0.017(7) 0.054(8) 0.011(6) 0.014(6) 0.004(6)
C4A 0.033(7) 0.038(8) 0.026(7) 0.005(6) 0.007(5) 0.011(6)
C4 0.037(7) 0.028(7) 0.024(7) 0.019(6) 0.005(5) 0.003(7)
C5 0.028(6) 0.031(7) 0.019(6) -0.001(5) -0.005(5) 0.010(5)
C5B 0.040(7) 0.022(7) 0.019(7) 0.009(6) 0.010(6) 0.006(6)
C5A 0.027(6) 0.018(7) 0.021(6) 0.005(6) 0.000(5) 0.000(5)
C6A 0.020(7) 0.033(8) 0.046(8) 0.000(7) -0.002(6) 0.007(6)
C6 0.027(7) 0.043(8) 0.041(8) -0.014(7) 0.003(6) 0.006(6)
C7 0.051(8) 0.036(8) 0.030(7) 0.008(7) 0.015(6) 0.006(7)
C8 0.070(9) 0.020(8) 0.043(8) -0.014(7) 0.004(7) 0.018(7)
C9 0.080(9) 0.030(8) 0.043(8) -0.003(7) 0.001(7) 0.027(7)
C10A 0.028(6) 0.018(7) 0.018(7) 0.008(6) 0.000(5) 0.007(6)
C10 0.039(7) 0.033(7) 0.028(7) 0.010(6) 0.013(5) 0.011(7)
C11 0.035(7) 0.025(7) 0.025(7) 0.002(6) 0.007(5) 0.015(6)
C11A 0.031(6) 0.035(7) 0.006(6) 0.003(5) 0.000(5) 0.009(5)
C12A 0.045(7) 0.010(7) 0.021(6) 0.005(6) -0.008(5) 0.007(6)
C12 0.031(6) 0.034(8) 0.016(6) -0.003(6) 0.001(5) 0.011(6)
C12B 0.027(6) 0.011(6) 0.040(7) 0.005(6) -0.003(5) 0.000(5)
C13 0.041(7) 0.041(8) 0.041(8) -0.009(7) 0.014(7) 0.003(6)
C14 0.054(8) 0.044(8) 0.051(8) 0.003(7) 0.009(7) 0.008(7)
C15 0.065(9) 0.035(8) 0.044(8) -0.022(7) 0.018(7) 0.007(7)
C16A 0.033(6) 0.015(6) 0.044(7) -0.001(6) 0.005(6) 0.004(5)
C16B 0.029(6) 0.016(6) 0.027(6) -0.004(5) -0.016(5) 0.006(5)
C16 0.033(7) 0.027(7) 0.066(9) -0.004(7) 0.017(7) -0.002(6)
C17 0.037(7) 0.037(8) 0.047(8) -0.007(7) 0.003(7) 0.003(6)
C18 0.042(8) 0.028(7) 0.069(9) -0.015(8) -0.029(7) 0.021(6)
C19 0.065(8) 0.013(7) 0.034(7) -0.004(6) -0.008(7) 0.012(7)
C20A 0.015(6) 0.022(7) 0.040(7) -0.004(6) -0.001(6) -0.001(5)
C20 0.050(8) 0.032(7) 0.026(7) -0.001(6) -0.006(6) 0.021(6)
C21 0.033(7) 0.036(7) 0.069(9) 0.005(7) 0.021(7) 0.012(6)
C22 0.058(9) 0.025(8) 0.093(11) -0.002(8) 0.006(8) 0.005(7)
C23 0.037(8) 0.023(8) 0.106(11) -0.013(9) 0.027(8) -0.002(7)
C24A 0.046(8) 0.023(7) 0.045(8) 0.014(6) 0.009(7) 0.003(6)
C24B 0.078(9) 0.025(7) 0.012(7) -0.006(6) 0.015(7) -0.001(7)
C24 0.047(8) 0.018(7) 0.078(10) -0.013(7) 0.035(7) -0.015(7)
C25 0.080(10) 0.032(8) 0.050(9) 0.005(7) 0.037(8) -0.003(8)
C26 0.096(10) 0.013(7) 0.037(8) 0.011(6) -0.003(8) -0.002(8)
C27 0.044(8) 0.040(8) 0.060(9) 0.012(7) -0.007(7) 0.008(7)
C28A 0.053(8) 0.018(7) 0.022(7) 0.004(6) 0.006(6) 0.003(6)
C28 0.059(8) 0.018(7) 0.038(8) 0.016(6) -0.011(6) 0.006(6)
C29 0.040(7) 0.020(7) 0.036(7) 0.006(7) 0.008(6) 0.018(6)
C30 0.025(7) 0.020(7) 0.055(8) 0.001(7) -0.004(6) 0.002(6)
C31B 0.023(6) 0.038(8) 0.041(8) 0.006(7) 0.012(6) 0.012(6)
C31A 0.039(8) 0.035(8) 0.035(8) 0.004(7) 0.001(6) 0.018(7)
C31 0.031(7) 0.043(9) 0.032(7) 0.003(7) 0.002(6) 0.007(7)
C32 0.053(8) 0.052(9) 0.028(7) 0.006(8) 0.007(6) 0.022(8)
C33 0.069(9) 0.024(8) 0.049(9) 0.015(7) 0.018(7) 0.023(7)
C34 0.051(8) 0.020(7) 0.040(8) -0.003(7) 0.006(6) 0.010(6)
C35C 0.026(7) 0.044(8) 0.032(7) -0.003(6) 0.001(5) 0.022(6)
C35B 0.030(6) 0.017(6) 0.026(6) 0.005(6) 0.002(5) -0.003(5)
C35A 0.026(7) 0.024(8) 0.032(8) 0.002(7) 0.012(6) 0.008(6)
C35 0.031(7) 0.042(8) 0.044(8) 0.007(8) 0.006(6) 0.014(7)
C36A 0.019(6) 0.038(7) 0.022(6) -0.006(5) -0.002(5) 0.011(6)
C36C 0.021(7) 0.051(9) 0.043(8) 0.007(8) 0.002(6) 0.013(7)
C36 0.031(7) 0.027(7) 0.028(7) 0.004(6) -0.001(5) 0.011(6)
C36B 0.047(7) 0.031(7) 0.023(6) -0.008(5) -0.013(5) 0.026(6)
C37 0.042(7) 0.032(8) 0.047(8) -0.002(6) 0.006(6) 0.001(6)
C38 0.025(7) 0.056(9) 0.069(9) -0.003(8) 0.009(6) 0.008(7)
C39A 0.042(8) 0.037(8) 0.036(7) -0.008(7) -0.006(6) 0.014(7)
C39 0.032(8) 0.050(9) 0.051(8) -0.006(7) 0.004(6) 0.016(7)
C39B 0.041(8) 0.041(8) 0.023(7) -0.017(6) -0.005(6) 0.011(7)
C40 0.038(7) 0.033(8) 0.056(8) -0.016(7) -0.021(6) 0.019(7)
C41 0.054(8) 0.015(7) 0.048(8) -0.011(6) -0.016(6) 0.007(7)
C42 0.040(7) 0.028(8) 0.039(7) 0.001(6) 0.003(6) 0.006(6)
C43C 0.032(7) 0.026(7) 0.034(7) -0.015(6) -0.003(5) 0.019(6)
C43B 0.028(7) 0.050(8) 0.025(7) 0.007(6) 0.021(5) 0.016(6)
C43 0.058(8) 0.042(8) 0.030(8) -0.004(7) -0.001(6) 0.032(7)
C43A 0.043(8) 0.035(8) 0.013(7) -0.005(6) -0.005(5) 0.015(7)
C44B 0.021(7) 0.040(8) 0.040(8) -0.006(7) 0.000(6) 0.017(7)
C44C 0.034(7) 0.039(8) 0.032(8) 0.002(7) 0.007(6) 0.012(6)
C44 0.063(8) 0.033(8) 0.029(7) -0.005(7) 0.031(6) 0.021(7)
C44A 0.031(7) 0.028(8) 0.026(7) 0.011(7) 0.012(6) 0.011(6)
C45 0.026(7) 0.054(9) 0.039(8) 0.002(7) 0.008(6) 0.008(7)
C46 0.063(9) 0.068(10) 0.057(10) 0.022(9) 0.019(7) 0.029(8)
C47 0.044(9) 0.038(9) 0.070(10) 0.029(8) 0.021(7) 0.012(7)
C48 0.053(8) 0.041(9) 0.072(10) 0.032(8) 0.024(7) 0.013(7)
C49 0.035(7) 0.043(8) 0.048(8) 0.008(8) 0.006(6) 0.013(7)
C50 0.052(7) 0.038(8) 0.034(8) 0.021(7) 0.006(6) 0.025(7)
C51 0.021(6) 0.052(9) 0.043(8) 0.007(7) 0.013(5) 0.015(6)
C52 0.040(7) 0.058(9) 0.031(8) 0.025(7) -0.003(6) 0.021(7)
C53 0.037(7) 0.072(10) 0.042(8) 0.022(8) 0.020(6) 0.025(8)
C54 0.042(7) 0.063(9) 0.022(7) 0.007(7) 0.006(6) 0.032(7)

loop_
_atom_type_symbol
_atom_type_description
_atom_type_scat_dispersion_real
_atom_type_scat_dispersion_imag
_atom_type_scat_source
C C 0.0033 0.0016 'International Tables Vol C Tables 4.2.6.8 and 6.1.1.4'
H H 0.0000 0.0000 'International Tables Vol C Tables 4.2.6.8 and 6.1.1.4'
O O 0.0106 0.0060 'International Tables Vol C Tables 4.2.6.8 and 6.1.1.4'

loop_
_geom_angle_atom_site_label_1
_geom_angle_atom_site_label_2
_geom_angle_atom_site_label_3
_geom_angle
C35B O1 O2 108.3(6)
C2 C1 C12A 120.0(9)
C44 O2 O1 112.7(7)
C1 C2 C3 120.8(9)
C2 C3 C4 120.2(9)
C4 C4A C12A 119.0(9)
C4 C4A C5 122.7(9)
C12A C4A C5 118.2(9)
C4A C4 C3 121.3(9)
C4A C5 C5B 112.4(8)
C4A C5 C5A 113.6(7)
C5B C5 C5A 112.0(8)
C4A C5 C20A 109.1(7)
C5B C5 C20A 101.9(7)
C5A C5 C20A 107.1(7)
C13 C5B C16A 122.8(9)
C13 C5B C5 127.1(9)
C16A C5B C5 110.0(8)
C6 C5A C11A 119.8(9)
C6 C5A C5 121.6(8)
C11A C5A C5 118.5(8)
C7 C6A C10A 118.9(9)
C7 C6A C6 121.1(10)
C10A C6A C6 120.0(10)
C5A C6 C6A 123.8(9)
C6A C7 C8 121.2(9)
C9 C8 C7 119.2(10)
C8 C9 C10 120.5(10)
C10 C10A C6A 118.2(9)
C10 C10A C11 121.2(9)
C6A C10A C11 120.5(9)
C9 C10 C10A 121.8(9)
C10A C11 C12B 112.8(8)
C10A C11 C28A 110.2(7)
C12B C11 C28A 100.5(7)
C10A C11 C11A 114.1(8)
C12B C11 C11A 111.3(7)
C28A C11 C11A 106.9(8)
C12 C11A C5A 120.1(9)
C12 C11A C11 122.4(8)
C5A C11A C11 117.5(8)
C1 C12A C4A 118.6(9)
C1 C12A C12 120.4(9)
C4A C12A C12 121.0(9)
C11A C12 C12A 123.8(9)
C21 C12B C24A 121.0(9)
C21 C12B C11 126.8(9)
C24A C12B C11 112.2(8)
C5B C13 C14 118.9(9)
C15 C14 C13 119.2(10)
C16 C15 C14 123.5(10)
C5B C16A C16 118.2(9)
C5B C16A C16B 109.8(8)
C16 C16A C16B 132.0(9)
C17 C16B C20A 120.0(9)
C17 C16B C16A 131.0(9)
C20A C16B C16A 109.0(8)
C15 C16 C16A 117.4(9)
C18 C17 C16B 119.4(9)
C17 C18 C19 120.7(9)
C20 C19 C18 120.4(9)
C20 C20A C16B 120.5(8)
C20 C20A C5 130.2(8)
C16B C20A C5 109.3(8)
C20A C20 C19 118.8(8)
C12B C21 C22 118.9(9)
C23 C22 C21 120.1(11)
C22 C23 C24 122.4(10)
C12B C24A C24 120.3(10)
C12B C24A C24B 106.6(9)
C24 C24A C24B 133.1(11)
C28A C24B C25 118.7(10)
C28A C24B C24A 112.1(10)
C25 C24B C24A 129.1(11)
C23 C24 C24A 117.2(10)
C26 C25 C24B 118.2(10)
C27 C26 C25 122.6(11)
C26 C27 C28 120.9(10)
C24B C28A C28 123.4(10)
C24B C28A C11 108.6(9)
C28 C28A C11 127.9(9)
C28A C28 C27 116.2(9)
C30 C29 C44A 119.2(9)
C29 C30 C31 122.3(10)
C32 C31B C35A 118.1(10)
C32 C31B C31A 132.4(11)
C35A C31B C31A 109.4(10)
C44B C31A C31 116.8(10)
C44B C31A C31B 105.3(10)
C31 C31A C31B 137.9(11)
C31A C31 C30 118.8(10)
C31B C32 C33 120.5(10)
C32 C33 C34 120.5(10)
C33 C34 C35 119.8(10)
C36 C35C C43C 125.6(8)
C36 C35C C35B 125.6(9)
C43C C35C C35B 108.8(8)
C44B C35B O1 109.6(7)
C44B C35B C35A 102.6(8)
O1 C35B C35A 106.5(8)
C44B C35B C35C 106.2(8)
O1 C35B C35C 106.5(7)
C35A C35B C35C 124.8(8)
C35 C35A C31B 121.4(10)
C35 C35A C35B 131.3(10)
C31B C35A C35B 107.3(9)
C35A C35 C34 119.6(10)
C36B C36A C36 117.7(9)
C36B C36A C37 118.3(9)
C36 C36A C37 123.9(10)
C45 C36C C49 118.3(11)
C45 C36C C36 120.6(11)
C49 C36C C36 121.1(10)
C35C C36 C36A 116.3(9)
C35C C36 C36C 124.9(9)
C36A C36 C36C 118.7(9)
C36A C36B C39A 121.5(10)
C36A C36B C43B 126.5(9)
C39A C36B C43B 111.9(10)
C38 C37 C36A 118.8(9)
C39 C38 C37 121.3(10)
C39 C39A C36B 119.7(10)
C39 C39A C39B 134.5(10)
C36B C39A C39B 105.7(10)
C39A C39 C38 120.3(10)
C40 C39B C43A 121.0(10)
C40 C39B C39A 128.6(10)
C43A C39B C39A 110.4(10)
C39B C40 C41 118.2(9)
C42 C41 C40 119.8(9)
C43 C42 C41 122.8(9)
C43B C43C C35C 116.1(9)
C43B C43C C44 131.5(10)
C35C C43C C44 112.3(8)
C43C C43B C36B 117.0(9)
C43C C43B C43A 138.6(9)
C36B C43B C43A 104.5(8)
C42 C43 C43A 118.2(8)
C43 C43A C39B 119.9(10)
C43 C43A C43B 132.4(9)
C39B C43A C43B 107.4(9)
C31A C44B C44A 127.3(11)
C31A C44B C35B 115.1(10)
C44A C44B C35B 117.4(10)
C54 C44C C50 117.5(10)
C54 C44C C44 124.0(10)
C50 C44C C44 118.5(10)
O2 C44 C44C 106.0(8)
O2 C44 C43C 106.3(7)
C44C C44 C43C 121.6(9)
O2 C44 C44A 104.0(7)
C44C C44 C44A 108.2(9)
C43C C44 C44A 109.3(8)
C44B C44A C29 115.2(10)
C44B C44A C44 109.4(10)
C29 C44A C44 135.3(10)
C36C C45 C46 119.9(11)
C47 C46 C45 119.1(11)
C48 C47 C46 121.8(12)
C49 C48 C47 118.6(12)
C48 C49 C36C 122.1(11)
C51 C50 C44C 122.2(10)
C50 C51 C52 119.4(10)
C53 C52 C51 119.3(10)
C54 C53 C52 120.2(10)
C53 C54 C44C 121.4(10)

loop_
_geom_bond_atom_site_label_1
_geom_bond_atom_site_label_2
_geom_bond_distance
O1 C35B 1.482(9)
O1 O2 1.528(8)
C1 C2 1.368(11)
C1 C12A 1.419(10)
O2 C44 1.468(8)
C2 C3 1.371(9)
C3 C4 1.382(9)
C4A C4 1.372(11)
C4A C12A 1.423(10)
C4A C5 1.524(10)
C5 C5B 1.539(10)
C5 C5A 1.542(11)
C5 C20A 1.544(10)
C5B C13 1.368(10)
C5B C16A 1.397(10)
C5A C6 1.366(10)
C5A C11A 1.459(9)
C6A C7 1.401(11)
C6A C10A 1.403(10)
C6A C6 1.431(11)
C7 C8 1.404(11)
C8 C9 1.360(10)
C9 C10 1.377(10)
C10A C10 1.404(10)
C10A C11 1.512(10)
C11 C12B 1.535(10)
C11 C28A 1.545(11)
C11 C11A 1.548(11)
C11A C12 1.320(9)
C12A C12 1.441(10)
C12B C21 1.383(10)
C12B C24A 1.387(11)
C13 C14 1.388(10)
C14 C15 1.385(10)
C15 C16 1.371(11)
C16A C16 1.434(10)
C16A C16B 1.458(10)
C16B C17 1.386(10)
C16B C20A 1.420(9)
C17 C18 1.355(10)
C18 C19 1.403(10)
C19 C20 1.395(10)
C20A C20 1.360(10)
C21 C22 1.389(10)
C22 C23 1.367(12)
C23 C24 1.390(12)
C24A C24 1.409(10)
C24A C24B 1.451(11)
C24B C28A 1.383(10)
C24B C25 1.406(11)
C25 C26 1.380(11)
C26 C27 1.363(11)
C27 C28 1.405(11)
C28A C28 1.396(10)
C29 C30 1.389(10)
C29 C44A 1.404(11)
C30 C31 1.403(11)
C31B C32 1.386(11)
C31B C35A 1.437(11)
C31B C31A 1.495(12)
C31A C44B 1.357(11)
C31A C31 1.379(11)
C32 C33 1.391(11)
C33 C34 1.399(10)
C34 C35 1.401(11)
C35C C36 1.367(10)
C35C C43C 1.480(11)
C35C C35B 1.556(10)
C35B C44B 1.473(11)
C35B C35A 1.516(11)
C35A C35 1.364(11)
C36A C36B 1.354(11)
C36A C36 1.436(10)
C36A C37 1.456(10)
C36C C45 1.379(11)
C36C C49 1.407(11)
C36C C36 1.507(12)
C36B C39A 1.439(11)
C36B C43B 1.444(11)
C37 C38 1.392(10)
C38 C39 1.391(12)
C39A C39 1.353(11)
C39A C39B 1.459(12)
C39B C40 1.405(11)
C39B C43A 1.422(10)
C40 C41 1.407(11)
C41 C42 1.391(9)
C42 C43 1.388(10)
C43C C43B 1.361(9)
C43C C44 1.542(11)
C43B C43A 1.522(11)
C43 C43A 1.397(11)
C44B C44A 1.381(12)
C44C C54 1.396(11)
C44C C50 1.398(10)
C44C C44 1.496(12)
C44 C44A 1.556(12)
C45 C46 1.411(12)
C46 C47 1.376(12)
C47 C48 1.372(12)
C48 C49 1.363(12)
C50 C51 1.383(11)
C51 C52 1.403(10)
C52 C53 1.393(11)
C53 C54 1.390(11)

loop_
_geom_torsion_atom_site_label_1
_geom_torsion_atom_site_label_2
_geom_torsion_atom_site_label_3
_geom_torsion_atom_site_label_4
_geom_torsion
C35B O1 O2 C44 -13.0(9)
C12A C1 C2 C3 -0.5(15)
C1 C2 C3 C4 1.4(15)
C12A C4A C4 C3 2.4(15)
C5 C4A C4 C3 -175.8(8)
C2 C3 C4 C4A -2.3(15)
C4 C4A C5 C5B -33.4(13)
C12A C4A C5 C5B 148.4(8)
C4 C4A C5 C5A -161.9(9)
C12A C4A C5 C5A 19.9(11)
C4 C4A C5 C20A 78.8(12)
C12A C4A C5 C20A -99.4(10)
C4A C5 C5B C13 -61.0(13)
C5A C5 C5B C13 68.2(12)
C20A C5 C5B C13 -177.6(10)
C4A C5 C5B C16A 116.8(9)
C5A C5 C5B C16A -113.9(8)
C20A C5 C5B C16A 0.2(10)
C4A C5 C5A C6 155.2(8)
C5B C5 C5A C6 26.6(12)
C20A C5 C5A C6 -84.3(10)
C4A C5 C5A C11A -26.1(11)
C5B C5 C5A C11A -154.7(8)
C20A C5 C5A C11A 94.4(8)
C11A C5A C6 C6A -2.3(14)
C5 C5A C6 C6A 176.4(9)
C7 C6A C6 C5A 173.1(8)
C10A C6A C6 C5A -5.9(15)
C10A C6A C7 C8 -1.9(14)
C6 C6A C7 C8 179.0(9)
C6A C7 C8 C9 1.6(15)
C7 C8 C9 C10 0.7(14)
C7 C6A C10A C10 0.1(13)
C6 C6A C10A C10 179.1(9)
C7 C6A C10A C11 178.4(8)
C6 C6A C10A C11 -2.5(13)
C8 C9 C10 C10A -2.6(14)
C6A C10A C10 C9 2.2(14)
C11 C10A C10 C9 -176.2(8)
C10 C10A C11 C12B -36.4(12)
C6A C10A C11 C12B 145.3(8)
C10 C10A C11 C28A 75.0(10)
C6A C10A C11 C28A -103.3(10)
C10 C10A C11 C11A -164.7(8)
C6A C10A C11 C11A 17.0(11)
C6 C5A C11A C12 -163.7(9)
C5 C5A C11A C12 17.6(12)
C6 C5A C11A C11 17.8(12)
C5 C5A C11A C11 -160.9(8)
C10A C11 C11A C12 157.2(8)
C12B C11 C11A C12 28.2(13)
C28A C11 C11A C12 -80.7(10)
C10A C11 C11A C5A -24.3(11)
C12B C11 C11A C5A -153.4(8)
C28A C11 C11A C5A 97.8(9)
C2 C1 C12A C4A 0.7(14)
C2 C1 C12A C12 -177.3(9)
C4 C4A C12A C1 -1.6(13)
C5 C4A C12A C1 176.7(8)
C4 C4A C12A C12 176.3(10)
C5 C4A C12A C12 -5.4(13)
C5A C11A C12 C12A -1.3(14)
C11 C11A C12 C12A 177.1(9)
C1 C12A C12 C11A 172.7(8)
C4A C12A C12 C11A -5.1(15)
C10A C11 C12B C21 -59.6(13)
C28A C11 C12B C21 -177.0(9)
C11A C11 C12B C21 70.1(12)
C10A C11 C12B C24A 118.3(9)
C28A C11 C12B C24A 1.0(11)
C11A C11 C12B C24A -112.0(10)
C16A C5B C13 C14 2.2(16)
C5 C5B C13 C14 179.7(9)
C5B C13 C14 C15 -0.2(15)
C13 C14 C15 C16 -0.6(17)
C13 C5B C16A C16 -3.1(15)
C5 C5B C16A C16 179.0(8)
C13 C5B C16A C16B 176.6(9)
C5 C5B C16A C16B -1.3(11)
C5B C16A C16B C17 -180.0(10)
C16 C16A C16B C17 -0.3(18)
C5B C16A C16B C20A 2.0(11)
C16 C16A C16B C20A -178.4(9)
C14 C15 C16 C16A -0.3(16)
C5B C16A C16 C15 2.1(14)
C16B C16A C16 C15 -177.6(10)
C20A C16B C17 C18 -2.0(15)
C16A C16B C17 C18 -179.9(10)
C16B C17 C18 C19 3.6(16)
C17 C18 C19 C20 -4.4(15)
C17 C16B C20A C20 1.2(14)
C16A C16B C20A C20 179.5(9)
C17 C16B C20A C5 179.9(9)
C16A C16B C20A C5 -1.8(10)
C4A C5 C20A C20 60.5(14)
C5B C5 C20A C20 179.5(10)
C5A C5 C20A C20 -62.8(13)
C4A C5 C20A C16B -117.9(8)
C5B C5 C20A C16B 1.0(10)
C5A C5 C20A C16B 118.8(8)
C16B C20A C20 C19 -2.0(14)
C5 C20A C20 C19 179.8(9)
C18 C19 C20 C20A 3.5(14)
C24A C12B C21 C22 1.8(15)
C11 C12B C21 C22 179.6(9)
C12B C21 C22 C23 -1.9(15)
C21 C22 C23 C24 0.9(17)
C21 C12B C24A C24 -0.7(15)
C11 C12B C24A C24 -178.8(8)
C21 C12B C24A C24B 176.7(9)
C11 C12B C24A C24B -1.4(12)
C12B C24A C24B C28A 1.3(12)
C24 C24A C24B C28A 178.2(10)
C12B C24A C24B C25 180.0(11)
C24 C24A C24B C25 -3.1(19)
C22 C23 C24 C24A 0.2(16)
C12B C24A C24 C23 -0.3(15)
C24B C24A C24 C23 -176.9(11)
C28A C24B C25 C26 -1.7(16)
C24A C24B C25 C26 179.7(10)
C24B C25 C26 C27 0.3(17)
C25 C26 C27 C28 1.2(17)
C25 C24B C28A C28 1.6(15)
C24A C24B C28A C28 -179.5(9)
C25 C24B C28A C11 -179.5(9)
C24A C24B C28A C11 -0.7(11)
C10A C11 C28A C24B -119.4(9)
C12B C11 C28A C24B -0.2(10)
C11A C11 C28A C24B 116.1(8)
C10A C11 C28A C28 59.4(13)
C12B C11 C28A C28 178.7(9)
C11A C11 C28A C28 -65.1(12)
C24B C28A C28 C27 -0.2(14)
C11 C28A C28 C27 -178.8(9)
C26 C27 C28 C28A -1.3(15)
C44A C29 C30 C31 1.2(13)
C32 C31B C31A C44B -179.1(9)
C35A C31B C31A C44B 1.4(10)
C32 C31B C31A C31 0.5(18)
C35A C31B C31A C31 -179.0(10)
C44B C31A C31 C30 -6.1(13)
C31B C31A C31 C30 174.3(10)
C29 C30 C31 C31A 2.0(14)
C35A C31B C32 C33 0.6(13)
C31A C31B C32 C33 -178.9(9)
C31B C32 C33 C34 1.2(14)
C32 C33 C34 C35 -1.1(14)
O2 O1 C35B C44B -46.8(9)
O2 O1 C35B C35A -157.1(6)
O2 O1 C35B C35C 67.7(8)
C36 C35C C35B C44B -116.2(10)
C43C C35C C35B C44B 62.2(10)
C36 C35C C35B O1 127.1(9)
C43C C35C C35B O1 -54.6(10)
C36 C35C C35B C35A 2.5(15)
C43C C35C C35B C35A -179.2(9)
C32 C31B C35A C35 -2.5(13)
C31A C31B C35A C35 177.0(7)
C32 C31B C35A C35B 176.4(7)
C31A C31B C35A C35B -4.0(10)
C44B C35B C35A C35 -176.3(9)
O1 C35B C35A C35 -61.2(11)
C35C C35B C35A C35 63.4(14)
C44B C35B C35A C31B 4.8(9)
O1 C35B C35A C31B 120.0(8)
C35C C35B C35A C31B -115.4(9)
C31B C35A C35 C34 2.7(13)
C35B C35A C35 C34 -176.0(8)
C33 C34 C35 C35A -0.9(13)
C43C C35C C36 C36A 4.3(14)
C35B C35C C36 C36A -177.6(8)
C43C C35C C36 C36C -172.8(9)
C35B C35C C36 C36C 5.3(15)
C36B C36A C36 C35C 3.1(12)
C37 C36A C36 C35C -177.1(8)
C36B C36A C36 C36C -179.6(9)
C37 C36A C36 C36C 0.2(13)
C45 C36C C36 C35C 68.1(13)
C49 C36C C36 C35C -113.4(11)
C45 C36C C36 C36A -109.0(10)
C49 C36C C36 C36A 69.6(12)
C36 C36A C36B C39A 179.9(8)
C37 C36A C36B C39A 0.1(13)
C36 C36A C36B C43B -5.1(14)
C37 C36A C36B C43B 175.1(8)
C36B C36A C37 C38 0.5(13)
C36 C36A C37 C38 -179.3(8)
C36A C37 C38 C39 -2.3(14)
C36A C36B C39A C39 1.1(14)
C43B C36B C39A C39 -174.6(9)
C36A C36B C39A C39B 179.0(9)
C43B C36B C39A C39B 3.3(10)
C36B C39A C39 C38 -2.8(15)
C39B C39A C39 C38 180.0(11)
C37 C38 C39 C39A 3.4(16)
C39 C39A C39B C40 -6.5(19)
C36B C39A C39B C40 176.0(9)
C39 C39A C39B C43A 176.8(11)
C36B C39A C39B C43A -0.7(10)
C43A C39B C40 C41 0.7(14)
C39A C39B C40 C41 -175.7(9)
C39B C40 C41 C42 1.7(14)
C40 C41 C42 C43 -0.5(14)
C36 C35C C43C C43B -10.0(14)
C35B C35C C43C C43B 171.6(7)
C36 C35C C43C C44 168.2(8)
C35B C35C C43C C44 -10.1(11)
C35C C43C C43B C36B 7.7(12)
C44 C43C C43B C36B -170.2(9)
C35C C43C C43B C43A -173.7(10)
C44 C43C C43B C43A 8.5(17)
C36A C36B C43B C43C -0.8(14)
C39A C36B C43B C43C 174.7(8)
C36A C36B C43B C43A -179.9(9)
C39A C36B C43B C43A -4.4(10)
C41 C42 C43 C43A -3.0(14)
C42 C43 C43A C39B 5.3(14)
C42 C43 C43A C43B 178.4(8)
C40 C39B C43A C43 -4.3(14)
C39A C39B C43A C43 172.7(9)
C40 C39B C43A C43B -178.9(8)
C39A C39B C43A C43B -1.9(10)
C43C C43B C43A C43 11.3(19)
C36B C43B C43A C43 -169.9(9)
C43C C43B C43A C39B -175.0(10)
C36B C43B C43A C39B 3.8(10)
C31 C31A C44B C44A 7.9(15)
C31B C31A C44B C44A -172.3(9)
C31 C31A C44B C35B -177.7(8)
C31B C31A C44B C35B 2.0(10)
O1 C35B C44B C31A -117.3(9)
C35A C35B C44B C31A -4.4(10)
C35C C35B C44B C31A 128.1(8)
O1 C35B C44B C44A 57.7(11)
C35A C35B C44B C44A 170.6(8)
C35C C35B C44B C44A -57.0(11)
O1 O2 C44 C44C 179.3(7)
O1 O2 C44 C43C -50.1(9)
O1 O2 C44 C44A 65.3(9)
C54 C44C C44 O2 10.6(13)
C50 C44C C44 O2 -171.3(7)
C54 C44C C44 C43C -110.6(10)
C50 C44C C44 C43C 67.5(13)
C54 C44C C44 C44A 121.7(9)
C50 C44C C44 C44A -60.2(10)
C43B C43C C44 O2 -118.5(10)
C35C C43C C44 O2 63.6(10)
C43B C43C C44 C44C 2.6(15)
C35C C43C C44 C44C -175.3(9)
C43B C43C C44 C44A 129.8(10)
C35C C43C C44 C44A -48.1(10)
C31A C44B C44A C29 -4.8(15)
C35B C44B C44A C29 -179.0(7)
C31A C44B C44A C44 171.8(8)
C35B C44B C44A C44 -2.4(11)
C30 C29 C44A C44B -0.1(12)
C30 C29 C44A C44 -175.4(9)
O2 C44 C44A C44B -56.8(10)
C44C C44 C44A C44B -169.2(8)
C43C C44 C44A C44B 56.3(10)
O2 C44 C44A C29 118.7(10)
C44C C44 C44A C29 6.3(14)
C43C C44 C44A C29 -128.1(10)
C49 C36C C45 C46 1.7(14)
C36 C36C C45 C46 -179.7(8)
C36C C45 C46 C47 -0.3(15)
C45 C46 C47 C48 -0.4(16)
C46 C47 C48 C49 -0.3(16)
C47 C48 C49 C36C 1.8(15)
C45 C36C C49 C48 -2.5(14)
C36 C36C C49 C48 178.9(8)
C54 C44C C50 C51 0.9(14)
C44 C44C C50 C51 -177.3(9)
C44C C50 C51 C52 -2.6(14)
C50 C51 C52 C53 2.8(13)
C51 C52 C53 C54 -1.4(14)
C52 C53 C54 C44C -0.2(15)
C50 C44C C54 C53 0.5(14)
C44 C44C C54 C53 178.6(9)
